data_2240533
loop_
_publ_author_name
'Sankar, T.'
'Naveen, S.'
'Lokanath, N. K.'
'Gunasekaran, K.'

_publ_section_title
;
 Crystal structure of
 (2-methyl-4-phenyl-4<i>H</i>-benzo[4,5]thiazolo[3,2-<i>a</i>]pyrimidin-3-yl)(phenyl)methanone
;
_journal_coeditor_code SU5105
_journal_issue 5
_journal_name_full 'Acta Crystallographica Section E'
_journal_page_first o276
_journal_page_last o277
_journal_paper_doi 10.1107/S2056989015006428
_journal_volume 71
_journal_year 2015
_chemical_formula_iupac 'C24 H18 N2 O S'
_chemical_formula_sum 'C24 H18 N2 O S'
_chemical_formula_weight 382.46
_chemical_name_systematic (2-Methyl-4-phenyl-4<i>H</i>-benzo[4,5]thiazolo[3,2-<i>a</i>]pyrimidin-3-yl)(phenyl)methanone
_space_group_IT_number 14
_symmetry_cell_setting monoclinic
_symmetry_space_group_name_Hall '-P 2ybc'
_symmetry_space_group_name_H-M 'P 1 21/c 1'
_atom_sites_solution_hydrogens geom
_atom_sites_solution_primary direct
_atom_sites_solution_secondary difmap
_audit_creation_method SHELXL-97
_cell_angle_alpha 90.00
_cell_angle_beta 110.3600(10)
_cell_angle_gamma 90.00
_cell_formula_units_Z 4
_cell_length_a 12.1894(6)
_cell_length_b 18.6119(8)
_cell_length_c 8.9370(4)
_cell_measurement_reflns_used 3047
_cell_measurement_temperature 296(2)
_cell_measurement_theta_max 64.38
_cell_measurement_theta_min 4.75
_cell_volume 1900.85(15)
_computing_cell_refinement
;
<i>SAINT</i> (Bruker, 2008)
;
_computing_data_collection
;
<i>APEX2</i> (Bruker, 2008)
;
_computing_data_reduction
;
<i>SAINT</i> (Bruker, 2008)
;
_computing_molecular_graphics
;
<i>ORTEP-3 for Windows</i> (Farrugia, 2012)
;
_computing_publication_material
;
<i>SHELXL97</i> (Sheldrick, 2008) and <i>PLATON</i> (Spek, 2009)
;
_computing_structure_refinement
;
<i>SHELXL97</i> (Sheldrick, 2008)
;
_computing_structure_solution
;
<i>SHELXS97</i> (Sheldrick, 2008)
;
_diffrn_ambient_temperature 296(2)
_diffrn_measured_fraction_theta_full 0.970
_diffrn_measured_fraction_theta_max 0.970
_diffrn_measurement_device_type 'Bruker SMART APEXII CCD'
_diffrn_measurement_method '\w and \f scans'
_diffrn_radiation_monochromator graphite
_diffrn_radiation_source 'fine-focus sealed tube'
_diffrn_radiation_type CuK\a
_diffrn_radiation_wavelength 1.54178
_diffrn_reflns_av_R_equivalents 0.0361
_diffrn_reflns_av_sigmaI/netI 0.0374
_diffrn_reflns_limit_h_max 12
_diffrn_reflns_limit_h_min -14
_diffrn_reflns_limit_k_max 19
_diffrn_reflns_limit_k_min -21
_diffrn_reflns_limit_l_max 10
_diffrn_reflns_limit_l_min -10
_diffrn_reflns_number 11594
_diffrn_reflns_theta_full 64.38
_diffrn_reflns_theta_max 64.38
_diffrn_reflns_theta_min 4.75
_exptl_absorpt_coefficient_mu 1.639
_exptl_absorpt_correction_T_max 0.745
_exptl_absorpt_correction_T_min 0.709
_exptl_absorpt_correction_type multi-scan
_exptl_absorpt_process_details
;
(<i>SADABS</i>; Bruker, 2008)
;
_exptl_crystal_colour Yellow
_exptl_crystal_density_diffrn 1.336
_exptl_crystal_density_method 'not measured'
_exptl_crystal_description Block
_exptl_crystal_F_000 800
_exptl_crystal_size_max 0.25
_exptl_crystal_size_mid 0.20
_exptl_crystal_size_min 0.18
_refine_diff_density_max 0.276
_refine_diff_density_min -0.330
_refine_ls_extinction_method none
_refine_ls_goodness_of_fit_ref 1.084
_refine_ls_hydrogen_treatment constr
_refine_ls_matrix_type full
_refine_ls_number_parameters 254
_refine_ls_number_reflns 3090
_refine_ls_number_restraints 0
_refine_ls_restrained_S_all 1.084
_refine_ls_R_factor_all 0.0402
_refine_ls_R_factor_gt 0.0398
_refine_ls_shift/su_max 0.001
_refine_ls_shift/su_mean 0.000
_refine_ls_structure_factor_coef Fsqd
_refine_ls_weighting_details 'calc w=1/[\s^2^(Fo^2^)+(0.0592P)^2^+1.0365P] where P=(Fo^2^+2Fc^2^)/3'
_refine_ls_weighting_scheme calc
_refine_ls_wR_factor_gt 0.1084
_refine_ls_wR_factor_ref 0.1088
_reflns_number_gt 3047
_reflns_number_total 3090
_reflns_threshold_expression I>2sigma(I)
_cod_data_source_file su5105sup1.cif
_cod_data_source_block I
_cod_original_sg_symbol_H-M 'P 21/c'
_cod_database_code 2240533
_cod_database_fobs_code 2240533

loop_
_symmetry_equiv_pos_as_xyz
'x, y, z'
'-x, y+1/2, -z+1/2'
'-x, -y, -z'
'x, -y-1/2, z-1/2'

loop_
_atom_site_type_symbol
_atom_site_label
_atom_site_fract_x
_atom_site_fract_y
_atom_site_fract_z
_atom_site_U_iso_or_equiv
_atom_site_adp_type
_atom_site_calc_flag
_atom_site_refinement_flags
_atom_site_occupancy
_atom_site_symmetry_multiplicity
S S3 0.78290(4) 0.78385(2) 0.29579(5) 0.02105(16) Uani d . 1 1
O O22 0.63518(10) 0.46696(6) -0.01765(14) 0.0218(3) Uani d . 1 1
N N10 0.67761(11) 0.66193(7) 0.23307(16) 0.0153(3) Uani d . 1 1
N N1 0.86815(12) 0.66330(7) 0.21581(17) 0.0185(3) Uani d . 1 1
C C23 0.81232(14) 0.42002(9) 0.1606(2) 0.0176(4) Uani d . 1 1
C C15 0.66359(13) 0.54627(9) 0.36319(19) 0.0158(3) Uani d . 1 1
C C21 0.72853(14) 0.47969(9) 0.08872(18) 0.0159(3) Uani d . 1 1
C C9 0.59793(14) 0.70747(9) 0.26642(19) 0.0168(4) Uani d . 1 1
C C13 0.85112(14) 0.59148(9) 0.16452(19) 0.0166(3) Uani d . 1 1
C C20 0.59791(15) 0.48448(9) 0.3530(2) 0.0199(4) Uani d . 1 1
H H20 0.5447 0.4701 0.2549 0.024 Uiso calc R 1 1
C C8 0.48789(15) 0.68936(9) 0.2670(2) 0.0212(4) Uani d . 1 1
H H8 0.4588 0.6430 0.2427 0.025 Uiso calc R 1 1
C C12 0.75429(14) 0.55374(9) 0.15422(18) 0.0156(3) Uani d . 1 1
C C11 0.65887(13) 0.58425(8) 0.20997(19) 0.0151(3) Uani d . 1 1
H H11 0.5823 0.5756 0.1275 0.018 Uiso calc R 1 1
C C24 0.81031(16) 0.35791(9) 0.0720(2) 0.0239(4) Uani d . 1 1
H H24 0.7608 0.3552 -0.0339 0.029 Uiso calc R 1 1
C C2 0.78084(14) 0.69288(9) 0.24274(19) 0.0161(3) Uani d . 1 1
C C5 0.57494(15) 0.83013(9) 0.3392(2) 0.0220(4) Uani d . 1 1
H H5 0.6034 0.8767 0.3622 0.026 Uiso calc R 1 1
C C7 0.42230(16) 0.74266(10) 0.3051(2) 0.0246(4) Uani d . 1 1
H H7 0.3483 0.7316 0.3068 0.030 Uiso calc R 1 1
C C6 0.46508(16) 0.81215(10) 0.3406(2) 0.0242(4) Uani d . 1 1
H H6 0.4195 0.8469 0.3656 0.029 Uiso calc R 1 1
C C28 0.88470(15) 0.42280(10) 0.3196(2) 0.0229(4) Uani d . 1 1
H H28 0.8869 0.4641 0.3792 0.027 Uiso calc R 1 1
C C18 0.68805(17) 0.46582(10) 0.6348(2) 0.0276(4) Uani d . 1 1
H H18 0.6972 0.4385 0.7255 0.033 Uiso calc R 1 1
C C25 0.88206(18) 0.30017(10) 0.1416(3) 0.0308(4) Uani d . 1 1
H H25 0.8824 0.2595 0.0814 0.037 Uiso calc R 1 1
C C14 0.95013(15) 0.56424(10) 0.1177(2) 0.0229(4) Uani d . 1 1
H H14A 0.9323 0.5167 0.0744 0.034 Uiso calc R 1 1
H H14B 1.0204 0.5630 0.2099 0.034 Uiso calc R 1 1
H H14C 0.9612 0.5955 0.0388 0.034 Uiso calc R 1 1
C C4 0.64142(15) 0.77729(9) 0.30278(19) 0.0183(4) Uani d . 1 1
C C16 0.74035(15) 0.56846(9) 0.5113(2) 0.0219(4) Uani d . 1 1
H H16 0.7840 0.6102 0.5191 0.026 Uiso calc R 1 1
C C17 0.75201(16) 0.52884(10) 0.6466(2) 0.0257(4) Uani d . 1 1
H H17 0.8026 0.5442 0.7455 0.031 Uiso calc R 1 1
C C27 0.95393(16) 0.36400(11) 0.3900(2) 0.0297(4) Uani d . 1 1
H H27 1.0008 0.3656 0.4972 0.036 Uiso calc R 1 1
C C26 0.95303(17) 0.30319(11) 0.3006(3) 0.0307(4) Uani d . 1 1
H H26 1.0002 0.2642 0.3475 0.037 Uiso calc R 1 1
C C19 0.61111(17) 0.44390(10) 0.4884(2) 0.0269(4) Uani d . 1 1
H H19 0.5681 0.4019 0.4805 0.032 Uiso calc R 1 1

loop_
_atom_site_aniso_label
_atom_site_aniso_U_11
_atom_site_aniso_U_22
_atom_site_aniso_U_33
_atom_site_aniso_U_12
_atom_site_aniso_U_13
_atom_site_aniso_U_23
S3 0.0211(3) 0.0137(3) 0.0288(3) -0.00246(15) 0.00924(19) -0.00270(15)
O22 0.0202(6) 0.0214(6) 0.0200(6) 0.0014(5) 0.0022(5) -0.0039(5)
N10 0.0169(7) 0.0114(7) 0.0184(7) -0.0003(5) 0.0070(5) -0.0001(5)
N1 0.0174(7) 0.0168(7) 0.0215(7) -0.0005(5) 0.0071(6) 0.0008(6)
C23 0.0164(8) 0.0159(8) 0.0229(8) 0.0006(6) 0.0099(7) 0.0014(7)
C15 0.0152(8) 0.0152(8) 0.0188(8) 0.0035(6) 0.0080(6) -0.0007(6)
C21 0.0175(8) 0.0189(9) 0.0135(7) 0.0002(6) 0.0082(6) 0.0001(6)
C9 0.0189(8) 0.0161(8) 0.0147(8) 0.0033(6) 0.0049(6) 0.0001(6)
C13 0.0166(8) 0.0172(8) 0.0150(8) 0.0029(6) 0.0041(6) 0.0022(6)
C20 0.0222(8) 0.0180(8) 0.0189(8) -0.0025(7) 0.0064(7) -0.0014(7)
C8 0.0217(9) 0.0168(9) 0.0265(9) -0.0008(7) 0.0101(7) -0.0017(7)
C12 0.0162(8) 0.0161(8) 0.0145(8) 0.0030(6) 0.0053(6) 0.0014(6)
C11 0.0150(8) 0.0128(8) 0.0168(8) -0.0002(6) 0.0046(6) -0.0018(6)
C24 0.0280(9) 0.0201(9) 0.0260(9) 0.0026(7) 0.0123(7) -0.0012(7)
C2 0.0174(8) 0.0151(8) 0.0147(8) -0.0005(6) 0.0041(6) 0.0012(6)
C5 0.0278(9) 0.0147(8) 0.0223(9) 0.0020(7) 0.0072(7) -0.0031(7)
C7 0.0220(9) 0.0246(10) 0.0300(9) 0.0031(7) 0.0127(7) -0.0015(7)
C6 0.0276(9) 0.0203(9) 0.0263(9) 0.0071(7) 0.0114(7) -0.0018(7)
C28 0.0216(9) 0.0210(9) 0.0244(9) 0.0016(7) 0.0059(7) 0.0008(7)
C18 0.0384(11) 0.0250(10) 0.0222(9) 0.0030(8) 0.0140(8) 0.0063(7)
C25 0.0378(11) 0.0180(9) 0.0442(12) 0.0065(8) 0.0238(9) -0.0002(8)
C14 0.0206(9) 0.0223(9) 0.0294(9) 0.0014(7) 0.0131(7) 0.0012(7)
C4 0.0204(9) 0.0168(8) 0.0164(8) 0.0009(6) 0.0048(7) 0.0003(6)
C16 0.0238(9) 0.0201(9) 0.0212(9) -0.0032(7) 0.0070(7) -0.0025(7)
C17 0.0294(9) 0.0280(10) 0.0172(8) 0.0009(8) 0.0050(7) -0.0016(7)
C27 0.0247(9) 0.0303(10) 0.0311(10) 0.0073(8) 0.0060(8) 0.0094(8)
C26 0.0267(10) 0.0237(10) 0.0452(12) 0.0110(8) 0.0171(9) 0.0126(8)
C19 0.0353(10) 0.0210(9) 0.0271(10) -0.0060(8) 0.0143(8) 0.0021(7)

loop_
_atom_type_symbol
_atom_type_description
_atom_type_scat_dispersion_real
_atom_type_scat_dispersion_imag
_atom_type_scat_source
C C 0.0181 0.0091 'International Tables Vol C Tables 4.2.6.8 and 6.1.1.4'
H H 0.0000 0.0000 'International Tables Vol C Tables 4.2.6.8 and 6.1.1.4'
N N 0.0311 0.0180 'International Tables Vol C Tables 4.2.6.8 and 6.1.1.4'
O O 0.0492 0.0322 'International Tables Vol C Tables 4.2.6.8 and 6.1.1.4'
S S 0.3331 0.5567 'International Tables Vol C Tables 4.2.6.8 and 6.1.1.4'

loop_
_geom_angle_atom_site_label_1
_geom_angle_atom_site_label_2
_geom_angle_atom_site_label_3
_geom_angle
C4 S3 C2 91.18(8)
C2 N10 C9 115.23(13)
C2 N10 C11 121.47(13)
C9 N10 C11 122.83(13)
C2 N1 C13 115.35(14)
C28 C23 C24 119.38(16)
C28 C23 C21 120.53(15)
C24 C23 C21 119.81(15)
C20 C15 C16 119.38(16)
C20 C15 C11 119.04(14)
C16 C15 C11 121.31(15)
O22 C21 C12 119.75(14)
O22 C21 C23 120.07(15)
C12 C21 C23 120.03(13)
C8 C9 N10 126.81(15)
C8 C9 C4 120.99(15)
N10 C9 C4 112.20(14)
C12 C13 N1 122.97(15)
C12 C13 C14 125.18(15)
N1 C13 C14 111.81(14)
C15 C20 C19 120.36(16)
C15 C20 H20 119.8
C19 C20 H20 119.8
C9 C8 C7 117.90(16)
C9 C8 H8 121.1
C7 C8 H8 121.1
C13 C12 C21 124.69(15)
C13 C12 C11 122.17(15)
C21 C12 C11 113.13(13)
N10 C11 C15 112.04(13)
N10 C11 C12 108.29(13)
C15 C11 C12 109.03(12)
N10 C11 H11 109.1
C15 C11 H11 109.1
C12 C11 H11 109.1
C25 C24 C23 120.18(17)
C25 C24 H24 119.9
C23 C24 H24 119.9
N1 C2 N10 127.70(15)
N1 C2 S3 121.70(13)
N10 C2 S3 110.59(12)
C4 C5 C6 118.55(16)
C4 C5 H5 120.7
C6 C5 H5 120.7
C8 C7 C6 121.25(17)
C8 C7 H7 119.4
C6 C7 H7 119.4
C5 C6 C7 120.67(16)
C5 C6 H6 119.7
C7 C6 H6 119.7
C23 C28 C27 120.18(17)
C23 C28 H28 119.9
C27 C28 H28 119.9
C19 C18 C17 119.92(17)
C19 C18 H18 120.0
C17 C18 H18 120.0
C26 C25 C24 119.97(18)
C26 C25 H25 120.0
C24 C25 H25 120.0
C13 C14 H14A 109.5
C13 C14 H14B 109.5
H14A C14 H14B 109.5
C13 C14 H14C 109.5
H14A C14 H14C 109.5
H14B C14 H14C 109.5
C5 C4 C9 120.64(16)
C5 C4 S3 128.57(14)
C9 C4 S3 110.79(12)
C17 C16 C15 120.32(16)
C17 C16 H16 119.8
C15 C16 H16 119.8
C16 C17 C18 119.97(16)
C16 C17 H17 120.0
C18 C17 H17 120.0
C26 C27 C28 120.05(18)
C26 C27 H27 120.0
C28 C27 H27 120.0
C27 C26 C25 120.19(17)
C27 C26 H26 119.9
C25 C26 H26 119.9
C18 C19 C20 120.02(17)
C18 C19 H19 120.0
C20 C19 H19 120.0

loop_
_geom_bond_atom_site_label_1
_geom_bond_atom_site_label_2
_geom_bond_distance
S3 C4 1.7515(18)
S3 C2 1.7560(16)
O22 C21 1.225(2)
N10 C2 1.359(2)
N10 C9 1.397(2)
N10 C11 1.467(2)
N1 C2 1.293(2)
N1 C13 1.405(2)
C23 C28 1.389(2)
C23 C24 1.396(2)
C23 C21 1.494(2)
C15 C20 1.386(2)
C15 C16 1.391(2)
C15 C11 1.524(2)
C21 C12 1.488(2)
C9 C8 1.385(2)
C9 C4 1.398(2)
C13 C12 1.349(2)
C13 C14 1.497(2)
C20 C19 1.388(3)
C20 H20 0.9300
C8 C7 1.389(3)
C8 H8 0.9300
C12 C11 1.525(2)
C11 H11 0.9800
C24 C25 1.389(3)
C24 H24 0.9300
C5 C4 1.383(2)
C5 C6 1.385(3)
C5 H5 0.9300
C7 C6 1.389(3)
C7 H7 0.9300
C6 H6 0.9300
C28 C27 1.391(3)
C28 H28 0.9300
C18 C19 1.380(3)
C18 C17 1.392(3)
C18 H18 0.9300
C25 C26 1.384(3)
C25 H25 0.9300
C14 H14A 0.9600
C14 H14B 0.9600
C14 H14C 0.9600
C16 C17 1.381(3)
C16 H16 0.9300
C17 H17 0.9300
C27 C26 1.383(3)
C27 H27 0.9300
C26 H26 0.9300
C19 H19 0.9300

loop_
_geom_hbond_atom_site_label_D
_geom_hbond_atom_site_label_H
_geom_hbond_atom_site_label_A
_geom_hbond_site_symmetry_A
_geom_hbond_distance_DH
_geom_hbond_distance_HA
_geom_hbond_distance_DA
_geom_hbond_angle_DHA
C27 H27 N1 3_766 0.93 2.563 3.472(2) 166
